data_8102581
loop_
_publ_author_name
'Xun Li'
'Xiaofang Li'

_publ_section_title
;
 Crystal structure of
 3'''-(2,6-dichlorophenyl)-1'-methyl-4',4'''-bis(4-chlorophenyl)-4''',5'''-dihydroindole-3-spiro-2'-pyrrolidine-3'-spiro-1'-
 cyclopentane-3''-spiro-5'''-[1,2]oxazole-2(3H),2''-dione hemihydrate,
 C36H27Cl4N3O3 &#x00B7; 0.5H2O
;
_journal_issue 1
_journal_name_full 'Zeitschrift f\"ur Kristallographie - New Crystal Structures'
_journal_page_first 34
_journal_volume 225
_journal_year 2010
_chemical_formula_moiety 'C36 H27 Cl4 N3 O3,0.5H2O'
_chemical_formula_sum 'C36 H28 Cl4 N3 O3.5'
_chemical_formula_weight 700.41
_chemical_name_systematic
; 
3'''-(2,6-Dichlorophenyl)-1'-methyl-4',4'''-bis-(4-chlorophenyl)-4''',5'''-
dihydroindole-3-spiro-2'-pyrrolidine-3'-spiro-1''-cyclopentane-3''-spiro-
5'''-[1,2]oxazole-2(3H),2''-dione hemihydrate
;
_space_group_IT_number 45
_symmetry_cell_setting orthorhombic
_symmetry_space_group_name_Hall 'I 2 -2c'
_symmetry_space_group_name_H-M 'I b a 2'
_atom_sites_solution_hydrogens geom
_atom_sites_solution_primary direct
_atom_sites_solution_secondary difmap
_audit_creation_method SHELXL-97
_audit_update_record
;
2009-10-08 # Formatted by publCIF
;
_cell_angle_alpha 90.00
_cell_angle_beta 90.00
_cell_angle_gamma 90.00
_cell_formula_units_Z 8
_cell_length_a 20.844(4)
_cell_length_b 27.280(6)
_cell_length_c 12.031(2)
_cell_measurement_reflns_used 359
_cell_measurement_temperature 113(2)
_cell_measurement_theta_max 27.484
_cell_measurement_theta_min 1.849
_cell_volume 6841(2)
_computing_cell_refinement crystalclear
_computing_data_collection 'crystalclear(Rigaku/MSC Inc., 2005)'
_computing_data_reduction crystalclear
_computing_molecular_graphics 'Bruker SHELXTL'
_computing_publication_material 'Bruker SHELXTL'
_computing_structure_refinement 'SHELXL-97 (Sheldrick, 1997)'
_computing_structure_solution 'SHELXS-97 (Sheldrick, 1990)'
_diffrn_ambient_temperature 113(2)
_diffrn_detector_area_resol_mean 7.31
_diffrn_measured_fraction_theta_full 0.999
_diffrn_measured_fraction_theta_max 0.999
_diffrn_measurement_device_type 'rigaku saturn CCD area detector'
_diffrn_measurement_method '\w and \f scans'
_diffrn_radiation_monochromator confocal
_diffrn_radiation_source 'rotating anode'
_diffrn_radiation_type MoK\a
_diffrn_radiation_wavelength 0.71073
_diffrn_reflns_av_R_equivalents 0.0495
_diffrn_reflns_av_sigmaI/netI 0.0440
_diffrn_reflns_limit_h_max 24
_diffrn_reflns_limit_h_min -24
_diffrn_reflns_limit_k_max 32
_diffrn_reflns_limit_k_min -28
_diffrn_reflns_limit_l_max 13
_diffrn_reflns_limit_l_min -14
_diffrn_reflns_number 22901
_diffrn_reflns_theta_full 25.00
_diffrn_reflns_theta_max 25.00
_diffrn_reflns_theta_min 1.95
_diffrn_standards_decay_% 0
_diffrn_standards_interval_count 0
_diffrn_standards_interval_time 0
_diffrn_standards_number 0
_exptl_absorpt_coefficient_mu 0.388
_exptl_absorpt_correction_T_max 0.9771
_exptl_absorpt_correction_T_min 0.9406
_exptl_absorpt_correction_type multi-scan
_exptl_absorpt_process_details crystalclear
_exptl_crystal_colour colorless
_exptl_crystal_density_diffrn 1.360
_exptl_crystal_density_method 'not measured'
_exptl_crystal_description plate
_exptl_crystal_F_000 2888
_exptl_crystal_size_max 0.16
_exptl_crystal_size_mid 0.12
_exptl_crystal_size_min 0.06
_refine_diff_density_max 0.830
_refine_diff_density_min -0.363
_refine_diff_density_rms 0.116
_refine_ls_abs_structure_details 'Flack H D (1983), Acta Cryst. A39, 876-881'
_refine_ls_abs_structure_Flack 0.08(11)
_refine_ls_extinction_coef 0.0077(7)
_refine_ls_extinction_expression Fc^*^=kFc[1+0.001xFc^2^\l^3^/sin(2\q)]^-1/4^
_refine_ls_extinction_method SHELXL
_refine_ls_goodness_of_fit_ref 1.138
_refine_ls_hydrogen_treatment mixed
_refine_ls_matrix_type full
_refine_ls_number_parameters 474
_refine_ls_number_reflns 5525
_refine_ls_number_restraints 70
_refine_ls_restrained_S_all 1.211
_refine_ls_R_factor_all 0.0789
_refine_ls_R_factor_gt 0.0733
_refine_ls_shift/su_max 0.004
_refine_ls_shift/su_mean 0.000
_refine_ls_structure_factor_coef Fsqd
_refine_ls_weighting_details 'calc w=1/[\s^2^(Fo^2^)+(0.1295P)^2^+4.9928P] where P=(Fo^2^+2Fc^2^)/3'
_refine_ls_weighting_scheme calc
_refine_ls_wR_factor_gt 0.2061
_refine_ls_wR_factor_ref 0.2118
_reflns_number_gt 5024
_reflns_number_total 5525
_reflns_threshold_expression >2sigma(I)
_cod_data_source_file 1267-2799.cff
_cod_data_source_block r90510e1
_cod_depositor_comments
;
The following automatic conversions were performed:
'_symmetry_cell_setting' value 'Orthorhombic' changed to 'orthorhombic'
according to '/home/saulius/struct/CIF-dictionaries/cif_core.dic'
dictionary named 'cif_core.dic' version 2.4.1 from
2010-06-29.

'_exptl_absorpt_correction_type' value 'MULTI-SCAN' changed
to 'multi-scan' according to
'/home/saulius/struct/CIF-dictionaries/cif_core.dic' dictionary named
'cif_core.dic' version 2.4.1 from 2010-06-29.

Automatic conversion script
Id: cif_fix_enum 1555 2011-01-17 13:19:09Z saulius 
;
_cod_original_sg_symbol_H-M Iba2
_cod_original_formula_sum 'C36 H28 Cl4 N3 O3.50'
_cod_database_code 8102581

loop_
_symmetry_equiv_pos_as_xyz
'x, y, z'
'-x, -y, z'
'x+1/2, -y+1/2, z'
'-x+1/2, y+1/2, z'
'x+1/2, y+1/2, z+1/2'
'-x+1/2, -y+1/2, z+1/2'
'x+1, -y+1, z+1/2'
'-x+1, y+1, z+1/2'

loop_
_atom_site_label
_atom_site_type_symbol
_atom_site_fract_x
_atom_site_fract_y
_atom_site_fract_z
_atom_site_U_iso_or_equiv
_atom_site_adp_type
_atom_site_occupancy
_atom_site_symmetry_multiplicity
_atom_site_calc_flag
_atom_site_refinement_flags
_atom_site_disorder_assembly
_atom_site_disorder_group
Cl1 Cl 0.3060(4) 0.1503(4) 0.6750(8) 0.081(3) Uani 0.45 1 d PDU A 1
Cl1' Cl 0.3194(3) 0.1544(4) 0.6431(6) 0.069(2) Uani 0.55 1 d PDU A 2
Cl2 Cl 0.1296(7) 0.1949(4) 0.3719(12) 0.087(4) Uani 0.25 1 d PDU A 3
Cl2' Cl 0.1046(2) 0.18326(14) 0.3839(5) 0.0745(12) Uani 0.75 1 d PDU A 4
Cl3 Cl 0.09677(10) 0.10949(6) 1.02650(18) 0.0652(6) Uani 1 1 d . . .
Cl4 Cl 0.31550(11) 0.55822(7) 0.7625(2) 0.0727(6) Uani 1 1 d . . .
O1 O 0.2323(2) 0.29096(14) 0.6290(4) 0.0496(12) Uani 1 1 d . A .
O2 O 0.1409(2) 0.31671(14) 0.4525(4) 0.0420(10) Uani 1 1 d . . .
O3 O 0.0182(2) 0.43809(12) 0.7378(4) 0.0410(10) Uani 1 1 d . A .
N1 N 0.2522(3) 0.2485(2) 0.5678(5) 0.0533(15) Uani 1 1 d . A .
N2 N -0.0223(2) 0.36032(16) 0.7642(4) 0.0355(11) Uani 1 1 d D A .
H2A H -0.030(3) 0.370(2) 0.834(2) 0.043 Uiso 1 1 d D . .
N3 N 0.0244(2) 0.39945(16) 0.5007(4) 0.0353(10) Uani 1 1 d . A .
C1 C 0.2651(3) 0.1376(2) 0.5437(5) 0.063(2) Uani 1 1 d D . .
C2 C 0.2738(4) 0.0922(2) 0.4935(7) 0.067(2) Uani 1 1 d D A .
H2 H 0.3057 0.0714 0.5198 0.081 Uiso 1 1 calc R . .
C3 C 0.2376(5) 0.0781(3) 0.4090(7) 0.087(3) Uani 1 1 d D . .
H3 H 0.2456 0.0482 0.3745 0.104 Uiso 1 1 calc R A .
C4 C 0.1879(6) 0.1074(3) 0.3716(7) 0.104(4) Uani 1 1 d D A .
H4 H 0.1617 0.0977 0.3131 0.125 Uiso 1 1 calc R . .
C5 C 0.1789(4) 0.1523(3) 0.4258(6) 0.084(3) Uani 1 1 d D . .
C6 C 0.2163(4) 0.1697(2) 0.5096(6) 0.0528(17) Uani 1 1 d D A .
C7 C 0.2058(3) 0.2180(2) 0.5632(7) 0.0508(18) Uani 1 1 d . . .
C8 C 0.1456(3) 0.23450(18) 0.6215(5) 0.0368(13) Uani 1 1 d . A .
H8 H 0.1086 0.2320 0.5714 0.044 Uiso 1 1 calc R . .
C9 C 0.1347(3) 0.20391(18) 0.7243(5) 0.0344(12) Uani 1 1 d . . .
C10 C 0.0768(3) 0.1765(2) 0.7342(6) 0.0428(14) Uani 1 1 d . A .
H10 H 0.0459 0.1786 0.6787 0.051 Uiso 1 1 calc R . .
C11 C 0.0659(3) 0.1468(2) 0.8249(6) 0.0431(14) Uani 1 1 d . . .
H11 H 0.0286 0.1281 0.8298 0.052 Uiso 1 1 calc R A .
C12 C 0.1112(3) 0.14518(19) 0.9083(6) 0.0449(15) Uani 1 1 d . A .
C13 C 0.1683(3) 0.1720(2) 0.9029(6) 0.0424(14) Uani 1 1 d . . .
H13 H 0.1983 0.1704 0.9600 0.051 Uiso 1 1 calc R A .
C14 C 0.1787(3) 0.20081(19) 0.8104(6) 0.0406(14) Uani 1 1 d . A .
H14 H 0.2166 0.2188 0.8056 0.049 Uiso 1 1 calc R . .
C15 C 0.1627(3) 0.28909(19) 0.6423(5) 0.0393(13) Uani 1 1 d . . .
C16 C 0.1380(3) 0.32451(19) 0.5512(5) 0.0363(13) Uani 1 1 d . A .
C17 C 0.1146(3) 0.37255(17) 0.6062(5) 0.0343(12) Uani 1 1 d . . .
C18 C 0.1447(3) 0.36869(19) 0.7214(5) 0.0379(13) Uani 1 1 d . A .
H18A H 0.1196 0.3869 0.7753 0.045 Uiso 1 1 calc R . .
H18B H 0.1881 0.3815 0.7208 0.045 Uiso 1 1 calc R . .
C19 C 0.1447(3) 0.31341(19) 0.7498(5) 0.0391(13) Uani 1 1 d . A .
H19A H 0.1759 0.3061 0.8074 0.047 Uiso 1 1 calc R . .
H19B H 0.1026 0.3028 0.7746 0.047 Uiso 1 1 calc R . .
C20 C 0.0381(3) 0.37190(18) 0.6015(5) 0.0350(12) Uani 1 1 d . A .
C21 C 0.0057(3) 0.32258(17) 0.6019(5) 0.0327(11) Uani 1 1 d . . .
C22 C -0.0012(3) 0.28772(18) 0.5194(5) 0.0347(12) Uani 1 1 d . A .
H22 H 0.0200 0.2914 0.4519 0.042 Uiso 1 1 calc R . .
C23 C -0.0402(3) 0.2470(2) 0.5379(6) 0.0408(13) Uani 1 1 d . . .
H23 H -0.0444 0.2230 0.4835 0.049 Uiso 1 1 calc R A .
C24 C -0.0725(3) 0.2425(2) 0.6377(6) 0.0428(14) Uani 1 1 d . A .
H24 H -0.0982 0.2151 0.6501 0.051 Uiso 1 1 calc R . .
C25 C -0.0675(3) 0.2778(2) 0.7191(5) 0.0400(13) Uani 1 1 d . . .
H25 H -0.0898 0.2746 0.7856 0.048 Uiso 1 1 calc R A .
C26 C -0.0294(3) 0.31727(19) 0.7004(5) 0.0355(12) Uani 1 1 d . A .
C27 C 0.0119(3) 0.39513(18) 0.7090(5) 0.0357(12) Uani 1 1 d . . .
C28 C -0.0426(3) 0.4143(2) 0.4916(5) 0.0399(13) Uani 1 1 d . . .
H28A H -0.0693 0.3856 0.4868 0.060 Uiso 1 1 calc R . .
H28B H -0.0482 0.4339 0.4261 0.060 Uiso 1 1 calc R . .
H28C H -0.0545 0.4330 0.5560 0.060 Uiso 1 1 calc R . .
C29 C 0.0683(3) 0.44160(19) 0.4974(5) 0.0402(13) Uani 1 1 d . . .
H29A H 0.0550 0.4670 0.5490 0.048 Uiso 1 1 calc R A .
H29B H 0.0708 0.4554 0.4232 0.048 Uiso 1 1 calc R . .
C30 C 0.1332(3) 0.41858(18) 0.5328(5) 0.0372(13) Uani 1 1 d . A .
H30 H 0.1545 0.4065 0.4656 0.045 Uiso 1 1 calc R . .
C31 C 0.1791(3) 0.45422(18) 0.5907(5) 0.0375(13) Uani 1 1 d . . .
C32 C 0.2423(3) 0.4548(2) 0.5644(6) 0.0475(16) Uani 1 1 d . A .
H32 H 0.2572 0.4337 0.5094 0.057 Uiso 1 1 calc R . .
C33 C 0.2857(3) 0.4861(2) 0.6176(7) 0.0519(17) Uani 1 1 d . . .
H33 H 0.3291 0.4856 0.5997 0.062 Uiso 1 1 calc R A .
C34 C 0.2624(4) 0.5176(2) 0.6967(6) 0.0541(18) Uani 1 1 d . A .
C35 C 0.1994(3) 0.5187(2) 0.7270(6) 0.0487(15) Uani 1 1 d . . .
H35 H 0.1851 0.5402 0.7816 0.058 Uiso 1 1 calc R A .
C36 C 0.1564(3) 0.4864(2) 0.6737(6) 0.0461(15) Uani 1 1 d . A .
H36 H 0.1132 0.4864 0.6931 0.055 Uiso 1 1 calc R . .
O4 O 0.993(3) 0.0252(17) 0.742(5) 0.085(14) Uani 0.13 1 d PU . 1
O4A O 0.9586(17) 0.0409(14) 0.742(4) 0.050(8) Uani 0.13 1 d PU B 2
O4B O 0.9545(17) 0.0311(13) 0.889(4) 0.051(8) Uani 0.13 1 d PU C 3
O4C O 0.984(2) 0.0090(19) 0.851(4) 0.075(14) Uani 0.13 1 d PU . 4

loop_
_atom_site_aniso_label
_atom_site_aniso_U_11
_atom_site_aniso_U_22
_atom_site_aniso_U_33
_atom_site_aniso_U_23
_atom_site_aniso_U_13
_atom_site_aniso_U_12
Cl1 0.032(3) 0.038(2) 0.172(8) 0.008(4) 0.004(4) -0.003(3)
Cl1' 0.027(3) 0.054(3) 0.125(4) -0.017(3) 0.003(3) -0.003(2)
Cl2 0.187(9) 0.031(5) 0.043(5) -0.008(4) -0.046(7) 0.036(6)
Cl2' 0.115(2) 0.043(2) 0.066(2) -0.0095(16) -0.035(2) 0.0103(16)
Cl3 0.0989(13) 0.0437(9) 0.0530(11) 0.0175(8) 0.0196(10) 0.0127(8)
Cl4 0.0901(13) 0.0502(10) 0.0777(15) -0.0149(9) -0.0249(11) -0.0190(9)
O1 0.053(2) 0.029(2) 0.067(3) 0.004(2) 0.001(2) -0.0074(17)
O2 0.066(3) 0.027(2) 0.032(3) -0.0020(17) 0.005(2) -0.0010(17)
O3 0.070(3) 0.0217(18) 0.032(2) -0.0024(16) 0.005(2) 0.0023(16)
N1 0.061(3) 0.035(2) 0.065(4) 0.009(3) 0.017(3) 0.009(2)
N2 0.059(3) 0.028(2) 0.019(2) -0.0035(19) 0.002(2) -0.0042(19)
N3 0.054(3) 0.024(2) 0.027(3) 0.0029(19) -0.001(2) -0.0016(19)
C1 0.053(4) 0.036(3) 0.099(7) 0.006(4) 0.038(4) 0.001(3)
C2 0.084(5) 0.036(3) 0.082(7) 0.017(4) 0.046(5) 0.019(3)
C3 0.177(10) 0.039(4) 0.044(5) 0.003(4) 0.025(6) 0.034(5)
C4 0.232(13) 0.048(4) 0.032(4) -0.009(4) -0.003(6) 0.046(6)
C5 0.188(10) 0.034(4) 0.029(4) -0.003(3) 0.001(5) 0.040(5)
C6 0.085(5) 0.029(3) 0.044(4) 0.007(3) 0.023(3) 0.005(3)
C7 0.063(4) 0.022(3) 0.068(5) 0.009(3) 0.017(3) 0.005(3)
C8 0.057(3) 0.024(2) 0.029(3) -0.001(2) 0.004(3) -0.003(2)
C9 0.051(3) 0.021(2) 0.032(3) -0.001(2) -0.002(2) 0.001(2)
C10 0.045(3) 0.032(3) 0.051(4) 0.003(3) 0.007(3) -0.001(2)
C11 0.044(3) 0.030(3) 0.054(4) 0.004(3) 0.010(3) 0.003(2)
C12 0.066(4) 0.020(2) 0.048(4) -0.002(2) 0.013(3) 0.013(3)
C13 0.049(3) 0.034(3) 0.044(4) -0.003(3) -0.007(3) 0.005(2)
C14 0.045(3) 0.024(2) 0.053(4) 0.000(3) -0.014(3) -0.006(2)
C15 0.056(3) 0.024(3) 0.038(4) 0.000(2) -0.003(3) -0.003(2)
C16 0.050(3) 0.021(2) 0.038(4) -0.003(2) 0.003(3) -0.007(2)
C17 0.049(3) 0.021(2) 0.033(3) -0.001(2) -0.003(3) -0.003(2)
C18 0.061(3) 0.023(3) 0.030(3) -0.008(2) -0.007(3) 0.001(2)
C19 0.058(3) 0.028(3) 0.031(3) 0.004(2) -0.004(3) -0.003(2)
C20 0.058(3) 0.023(2) 0.024(3) -0.002(2) 0.003(3) -0.004(2)
C21 0.046(3) 0.024(2) 0.028(3) 0.003(2) 0.003(2) -0.001(2)
C22 0.053(3) 0.030(2) 0.021(3) -0.005(2) -0.004(2) -0.008(2)
C23 0.055(3) 0.037(3) 0.031(3) -0.006(3) -0.002(3) -0.010(2)
C24 0.051(3) 0.032(3) 0.046(4) -0.001(3) 0.004(3) -0.013(2)
C25 0.046(3) 0.041(3) 0.033(3) 0.004(3) 0.004(3) -0.002(2)
C26 0.052(3) 0.025(2) 0.030(3) -0.002(2) -0.003(3) -0.001(2)
C27 0.054(3) 0.025(3) 0.028(3) 0.001(2) -0.001(3) -0.003(2)
C28 0.055(3) 0.035(3) 0.030(3) -0.003(2) -0.001(3) 0.006(2)
C29 0.064(4) 0.024(3) 0.033(3) 0.003(2) -0.001(3) -0.002(2)
C30 0.062(3) 0.023(2) 0.026(3) 0.000(2) -0.005(3) -0.005(2)
C31 0.060(3) 0.017(2) 0.035(3) 0.002(2) -0.005(3) -0.007(2)
C32 0.066(4) 0.026(3) 0.050(4) 0.000(3) -0.006(3) -0.003(3)
C33 0.056(3) 0.034(3) 0.065(5) -0.004(3) -0.014(3) -0.006(2)
C34 0.082(5) 0.034(3) 0.047(4) 0.004(3) -0.020(4) -0.006(3)
C35 0.076(4) 0.031(3) 0.039(4) -0.007(3) -0.004(3) -0.012(3)
C36 0.069(4) 0.029(3) 0.040(4) -0.002(3) -0.012(3) -0.008(3)
O4 0.084(16) 0.079(16) 0.091(17) -0.011(10) -0.001(11) -0.001(10)
O4A 0.047(11) 0.043(11) 0.061(13) -0.008(9) -0.002(10) 0.000(9)
O4B 0.048(11) 0.045(11) 0.061(12) -0.005(10) -0.006(9) -0.012(9)
O4C 0.073(17) 0.078(16) 0.074(16) -0.002(10) -0.005(10) -0.008(10)

loop_
_atom_type_symbol
_atom_type_description
_atom_type_scat_dispersion_real
_atom_type_scat_dispersion_imag
_atom_type_scat_source
C C 0.0033 0.0016 'International Tables Vol C Tables 4.2.6.8 and 6.1.1.4'
H H 0.0000 0.0000 'International Tables Vol C Tables 4.2.6.8 and 6.1.1.4'
N N 0.0061 0.0033 'International Tables Vol C Tables 4.2.6.8 and 6.1.1.4'
O O 0.0106 0.0060 'International Tables Vol C Tables 4.2.6.8 and 6.1.1.4'
Cl Cl 0.1484 0.1585 'International Tables Vol C Tables 4.2.6.8 and 6.1.1.4'

loop_
_geom_angle_atom_site_label_1
_geom_angle_atom_site_label_2
_geom_angle_atom_site_label_3
_geom_angle
_geom_angle_site_symmetry_1
_geom_angle_site_symmetry_3
_geom_angle_publ_flag
N1 O1 C15 108.4(4) . . ?
C7 N1 O1 109.2(5) . . ?
C27 N2 C26 111.7(5) . . ?
C27 N2 H2A 111(4) . . ?
C26 N2 H2A 137(4) . . ?
C20 N3 C28 113.2(5) . . ?
C20 N3 C29 107.7(4) . . ?
C28 N3 C29 112.2(4) . . ?
C2 C1 C6 121.6(7) . . ?
C2 C1 Cl1' 117.1(7) . . ?
C6 C1 Cl1' 121.2(6) . . ?
C2 C1 Cl1 118.9(7) . . ?
C6 C1 Cl1 118.2(6) . . ?
Cl1' C1 Cl1 15.4(4) . . ?
C3 C2 C1 121.2(8) . . ?
C3 C2 H2 119.4 . . ?
C1 C2 H2 119.4 . . ?
C2 C3 C4 120.6(8) . . ?
C2 C3 H3 119.7 . . ?
C4 C3 H3 119.7 . . ?
C3 C4 C5 117.1(9) . . ?
C3 C4 H4 121.5 . . ?
C5 C4 H4 121.5 . . ?
C6 C5 C4 124.9(7) . . ?
C6 C5 Cl2 113.3(7) . . ?
C4 C5 Cl2 120.5(8) . . ?
C6 C5 Cl2' 121.8(5) . . ?
C4 C5 Cl2' 112.9(7) . . ?
Cl2 C5 Cl2' 20.0(5) . . ?
C5 C6 C1 114.5(6) . . ?
C5 C6 C7 123.2(6) . . ?
C1 C6 C7 122.2(7) . . ?
N1 C7 C6 119.1(6) . . ?
N1 C7 C8 114.6(6) . . ?
C6 C7 C8 126.2(6) . . ?
C7 C8 C9 109.9(5) . . ?
C7 C8 C15 99.8(5) . . ?
C9 C8 C15 115.7(5) . . ?
C7 C8 H8 110.3 . . ?
C9 C8 H8 110.3 . . ?
C15 C8 H8 110.3 . . ?
C14 C9 C10 117.8(6) . . ?
C14 C9 C8 123.1(5) . . ?
C10 C9 C8 119.1(5) . . ?
C11 C10 C9 121.0(6) . . ?
C11 C10 H10 119.5 . . ?
C9 C10 H10 119.5 . . ?
C10 C11 C12 118.8(6) . . ?
C10 C11 H11 120.6 . . ?
C12 C11 H11 120.6 . . ?
C11 C12 C13 122.2(6) . . ?
C11 C12 Cl3 119.4(5) . . ?
C13 C12 Cl3 118.4(5) . . ?
C14 C13 C12 118.0(6) . . ?
C14 C13 H13 121.0 . . ?
C12 C13 H13 121.0 . . ?
C13 C14 C9 122.2(5) . . ?
C13 C14 H14 118.9 . . ?
C9 C14 H14 118.9 . . ?
O1 C15 C19 109.1(5) . . ?
O1 C15 C16 103.3(4) . . ?
C19 C15 C16 104.6(4) . . ?
O1 C15 C8 104.1(4) . . ?
C19 C15 C8 120.4(5) . . ?
C16 C15 C8 114.1(5) . . ?
O2 C16 C17 125.8(5) . . ?
O2 C16 C15 124.7(5) . . ?
C17 C16 C15 109.3(5) . . ?
C18 C17 C16 101.6(4) . . ?
C18 C17 C30 117.5(4) . . ?
C16 C17 C30 110.9(5) . . ?
C18 C17 C20 116.3(5) . . ?
C16 C17 C20 106.9(4) . . ?
C30 C17 C20 103.4(4) . . ?
C17 C18 C19 105.6(4) . . ?
C17 C18 H18A 110.6 . . ?
C19 C18 H18A 110.6 . . ?
C17 C18 H18B 110.6 . . ?
C19 C18 H18B 110.6 . . ?
H18A C18 H18B 108.7 . . ?
C15 C19 C18 103.9(5) . . ?
C15 C19 H19A 111.0 . . ?
C18 C19 H19A 111.0 . . ?
C15 C19 H19B 111.0 . . ?
C18 C19 H19B 111.0 . . ?
H19A C19 H19B 109.0 . . ?
N3 C20 C21 112.1(5) . . ?
N3 C20 C27 114.7(4) . . ?
C21 C20 C27 101.9(4) . . ?
N3 C20 C17 102.7(4) . . ?
C21 C20 C17 117.2(4) . . ?
C27 C20 C17 108.7(5) . . ?
C22 C21 C26 118.8(5) . . ?
C22 C21 C20 131.2(5) . . ?
C26 C21 C20 109.3(5) . . ?
C21 C22 C23 119.6(5) . . ?
C21 C22 H22 120.2 . . ?
C23 C22 H22 120.2 . . ?
C24 C23 C22 119.6(6) . . ?
C24 C23 H23 120.2 . . ?
C22 C23 H23 120.2 . . ?
C25 C24 C23 121.2(5) . . ?
C25 C24 H24 119.4 . . ?
C23 C24 H24 119.4 . . ?
C26 C25 C24 118.8(6) . . ?
C26 C25 H25 120.6 . . ?
C24 C25 H25 120.6 . . ?
C25 C26 C21 121.9(5) . . ?
C25 C26 N2 129.2(5) . . ?
C21 C26 N2 108.7(5) . . ?
O3 C27 N2 125.7(5) . . ?
O3 C27 C20 126.3(5) . . ?
N2 C27 C20 108.0(4) . . ?
N3 C28 H28A 109.5 . . ?
N3 C28 H28B 109.5 . . ?
H28A C28 H28B 109.5 . . ?
N3 C28 H28C 109.5 . . ?
H28A C28 H28C 109.5 . . ?
H28B C28 H28C 109.5 . . ?
N3 C29 C30 102.6(4) . . ?
N3 C29 H29A 111.2 . . ?
C30 C29 H29A 111.2 . . ?
N3 C29 H29B 111.2 . . ?
C30 C29 H29B 111.2 . . ?
H29A C29 H29B 109.2 . . ?
C31 C30 C29 114.4(4) . . ?
C31 C30 C17 113.7(5) . . ?
C29 C30 C17 105.2(5) . . ?
C31 C30 H30 107.8 . . ?
C29 C30 H30 107.8 . . ?
C17 C30 H30 107.8 . . ?
C32 C31 C36 118.9(5) . . ?
C32 C31 C30 120.6(5) . . ?
C36 C31 C30 120.5(5) . . ?
C31 C32 C33 122.0(6) . . ?
C31 C32 H32 119.0 . . ?
C33 C32 H32 119.0 . . ?
C34 C33 C32 118.1(7) . . ?
C34 C33 H33 121.0 . . ?
C32 C33 H33 121.0 . . ?
C35 C34 C33 122.7(6) . . ?
C35 C34 Cl4 118.2(5) . . ?
C33 C34 Cl4 119.1(6) . . ?
C34 C35 C36 118.5(6) . . ?
C34 C35 H35 120.8 . . ?
C36 C35 H35 120.8 . . ?
C35 C36 C31 119.9(6) . . ?
C35 C36 H36 120.1 . . ?
C31 C36 H36 120.1 . . ?

loop_
_geom_bond_atom_site_label_1
_geom_bond_atom_site_label_2
_geom_bond_distance
_geom_bond_site_symmetry_2
_geom_bond_publ_flag
Cl1 C1 1.829(10) . ?
Cl1' C1 1.710(9) . ?
Cl2 C5 1.681(9) . ?
Cl2' C5 1.834(8) . ?
Cl3 C12 1.750(7) . ?
Cl4 C34 1.754(7) . ?
O1 N1 1.434(7) . ?
O1 C15 1.462(7) . ?
O2 C16 1.208(7) . ?
O3 C27 1.229(6) . ?
N1 C7 1.277(9) . ?
N2 C27 1.360(7) . ?
N2 C26 1.411(7) . ?
N2 H2A 0.894(11) . ?
N3 C20 1.454(7) . ?
N3 C28 1.458(7) . ?
N3 C29 1.470(7) . ?
C1 C2 1.389(10) . ?
C1 C6 1.404(9) . ?
C2 C3 1.324(14) . ?
C2 H2 0.9300 . ?
C3 C4 1.382(14) . ?
C3 H3 0.9300 . ?
C4 C5 1.402(10) . ?
C4 H4 0.9300 . ?
C5 C6 1.359(12) . ?
C6 C7 1.483(9) . ?
C7 C8 1.507(9) . ?
C8 C9 1.509(8) . ?
C8 C15 1.552(7) . ?
C8 H8 0.9800 . ?
C9 C14 1.387(9) . ?
C9 C10 1.426(8) . ?
C10 C11 1.378(9) . ?
C10 H10 0.9300 . ?
C11 C12 1.379(10) . ?
C11 H11 0.9300 . ?
C12 C13 1.398(9) . ?
C13 C14 1.380(9) . ?
C13 H13 0.9300 . ?
C14 H14 0.9300 . ?
C15 C19 1.501(9) . ?
C15 C16 1.548(8) . ?
C16 C17 1.547(7) . ?
C17 C18 1.524(8) . ?
C17 C30 1.583(7) . ?
C17 C20 1.596(8) . ?
C18 C19 1.546(7) . ?
C18 H18A 0.9700 . ?
C18 H18B 0.9700 . ?
C19 H19A 0.9700 . ?
C19 H19B 0.9700 . ?
C20 C21 1.505(7) . ?
C20 C27 1.540(8) . ?
C21 C22 1.382(7) . ?
C21 C26 1.400(8) . ?
C22 C23 1.394(8) . ?
C22 H22 0.9300 . ?
C23 C24 1.382(9) . ?
C23 H23 0.9300 . ?
C24 C25 1.378(8) . ?
C24 H24 0.9300 . ?
C25 C26 1.357(8) . ?
C25 H25 0.9300 . ?
C28 H28A 0.9600 . ?
C28 H28B 0.9600 . ?
C28 H28C 0.9600 . ?
C29 C30 1.551(9) . ?
C29 H29A 0.9700 . ?
C29 H29B 0.9700 . ?
C30 C31 1.531(7) . ?
C30 H30 0.9800 . ?
C31 C32 1.355(9) . ?
C31 C36 1.411(9) . ?
C32 C33 1.400(9) . ?
C32 H32 0.9300 . ?
C33 C34 1.371(11) . ?
C33 H33 0.9300 . ?
C34 C35 1.364(11) . ?
C35 C36 1.410(8) . ?
C35 H35 0.9300 . ?
C36 H36 0.9300 . ?
O4 O4 1.40(10) 2_755 ?
O4C O4C 0.83(8) 2_755 ?

loop_
_geom_torsion_atom_site_label_1
_geom_torsion_atom_site_label_2
_geom_torsion_atom_site_label_3
_geom_torsion_atom_site_label_4
_geom_torsion
_geom_torsion_site_symmetry_1
_geom_torsion_site_symmetry_2
_geom_torsion_site_symmetry_3
_geom_torsion_site_symmetry_4
_geom_torsion_publ_flag
C15 O1 N1 C7 -12.6(7) . . . . ?
C6 C1 C2 C3 2.1(4) . . . . ?
Cl1' C1 C2 C3 -174.0(6) . . . . ?
Cl1 C1 C2 C3 168.7(5) . . . . ?
C1 C2 C3 C4 -2.9(5) . . . . ?
C2 C3 C4 C5 0.9(10) . . . . ?
C3 C4 C5 C6 2.1(13) . . . . ?
C3 C4 C5 Cl2 168.3(8) . . . . ?
C3 C4 C5 Cl2' -171.0(6) . . . . ?
C4 C5 C6 C1 -2.9(11) . . . . ?
Cl2 C5 C6 C1 -169.9(7) . . . . ?
Cl2' C5 C6 C1 169.7(5) . . . . ?
C4 C5 C6 C7 178.7(8) . . . . ?
Cl2 C5 C6 C7 11.6(10) . . . . ?
Cl2' C5 C6 C7 -8.8(10) . . . . ?
C2 C1 C6 C5 0.8(8) . . . . ?
Cl1' C1 C6 C5 176.6(6) . . . . ?
Cl1 C1 C6 C5 -166.0(6) . . . . ?
C2 C1 C6 C7 179.2(5) . . . . ?
Cl1' C1 C6 C7 -4.9(8) . . . . ?
Cl1 C1 C6 C7 12.5(8) . . . . ?
O1 N1 C7 C6 -176.4(6) . . . . ?
O1 N1 C7 C8 -0.2(8) . . . . ?
C5 C6 C7 N1 -125.8(8) . . . . ?
C1 C6 C7 N1 55.9(9) . . . . ?
C5 C6 C7 C8 58.5(10) . . . . ?
C1 C6 C7 C8 -119.9(7) . . . . ?
N1 C7 C8 C9 -110.3(6) . . . . ?
C6 C7 C8 C9 65.6(9) . . . . ?
N1 C7 C8 C15 11.7(8) . . . . ?
C6 C7 C8 C15 -172.4(7) . . . . ?
C7 C8 C9 C14 58.7(7) . . . . ?
C15 C8 C9 C14 -53.3(7) . . . . ?
C7 C8 C9 C10 -120.9(6) . . . . ?
C15 C8 C9 C10 127.0(5) . . . . ?
C14 C9 C10 C11 -1.9(8) . . . . ?
C8 C9 C10 C11 177.8(5) . . . . ?
C9 C10 C11 C12 2.1(8) . . . . ?
C10 C11 C12 C13 -1.2(8) . . . . ?
C10 C11 C12 Cl3 177.6(4) . . . . ?
C11 C12 C13 C14 0.0(8) . . . . ?
Cl3 C12 C13 C14 -178.7(4) . . . . ?
C12 C13 C14 C9 0.2(9) . . . . ?
C10 C9 C14 C13 0.7(9) . . . . ?
C8 C9 C14 C13 -178.9(5) . . . . ?
N1 O1 C15 C19 148.9(5) . . . . ?
N1 O1 C15 C16 -100.3(5) . . . . ?
N1 O1 C15 C8 19.2(6) . . . . ?
C7 C8 C15 O1 -17.8(6) . . . . ?
C9 C8 C15 O1 100.1(5) . . . . ?
C7 C8 C15 C19 -140.3(6) . . . . ?
C9 C8 C15 C19 -22.5(8) . . . . ?
C7 C8 C15 C16 94.1(6) . . . . ?
C9 C8 C15 C16 -148.1(5) . . . . ?
O1 C15 C16 O2 69.4(7) . . . . ?
C19 C15 C16 O2 -176.5(6) . . . . ?
C8 C15 C16 O2 -43.0(8) . . . . ?
O1 C15 C16 C17 -106.1(5) . . . . ?
C19 C15 C16 C17 8.0(6) . . . . ?
C8 C15 C16 C17 141.5(5) . . . . ?
O2 C16 C17 C18 -159.5(6) . . . . ?
C15 C16 C17 C18 16.0(5) . . . . ?
O2 C16 C17 C30 -33.8(8) . . . . ?
C15 C16 C17 C30 141.6(5) . . . . ?
O2 C16 C17 C20 78.2(7) . . . . ?
C15 C16 C17 C20 -106.3(5) . . . . ?
C16 C17 C18 C19 -33.6(6) . . . . ?
C30 C17 C18 C19 -154.7(5) . . . . ?
C20 C17 C18 C19 81.9(5) . . . . ?
O1 C15 C19 C18 81.5(5) . . . . ?
C16 C15 C19 C18 -28.5(6) . . . . ?
C8 C15 C19 C18 -158.4(5) . . . . ?
C17 C18 C19 C15 40.1(6) . . . . ?
C28 N3 C20 C21 67.2(6) . . . . ?
C29 N3 C20 C21 -168.2(5) . . . . ?
C28 N3 C20 C27 -48.3(6) . . . . ?
C29 N3 C20 C27 76.3(6) . . . . ?
C28 N3 C20 C17 -166.0(4) . . . . ?
C29 N3 C20 C17 -41.4(5) . . . . ?
C18 C17 C20 N3 152.6(4) . . . . ?
C16 C17 C20 N3 -94.9(5) . . . . ?
C30 C17 C20 N3 22.2(5) . . . . ?
C18 C17 C20 C21 -84.0(6) . . . . ?
C16 C17 C20 C21 28.6(7) . . . . ?
C30 C17 C20 C21 145.7(5) . . . . ?
C18 C17 C20 C27 30.7(6) . . . . ?
C16 C17 C20 C27 143.3(4) . . . . ?
C30 C17 C20 C27 -99.6(5) . . . . ?
N3 C20 C21 C22 42.7(8) . . . . ?
C27 C20 C21 C22 165.8(6) . . . . ?
C17 C20 C21 C22 -75.8(8) . . . . ?
N3 C20 C21 C26 -127.5(5) . . . . ?
C27 C20 C21 C26 -4.4(6) . . . . ?
C17 C20 C21 C26 114.0(5) . . . . ?
C26 C21 C22 C23 -3.3(8) . . . . ?
C20 C21 C22 C23 -172.6(6) . . . . ?
C21 C22 C23 C24 1.4(9) . . . . ?
C22 C23 C24 C25 0.6(9) . . . . ?
C23 C24 C25 C26 -0.7(9) . . . . ?
C24 C25 C26 C21 -1.2(9) . . . . ?
C24 C25 C26 N2 171.9(6) . . . . ?
C22 C21 C26 C25 3.2(8) . . . . ?
C20 C21 C26 C25 174.7(5) . . . . ?
C22 C21 C26 N2 -171.1(5) . . . . ?
C20 C21 C26 N2 0.4(6) . . . . ?
C27 N2 C26 C25 -169.3(6) . . . . ?
C27 N2 C26 C21 4.5(7) . . . . ?
C26 N2 C27 O3 169.8(6) . . . . ?
C26 N2 C27 C20 -7.3(6) . . . . ?
N3 C20 C27 O3 -48.8(8) . . . . ?
C21 C20 C27 O3 -170.1(6) . . . . ?
C17 C20 C27 O3 65.5(7) . . . . ?
N3 C20 C27 N2 128.3(5) . . . . ?
C21 C20 C27 N2 7.0(6) . . . . ?
C17 C20 C27 N2 -117.4(5) . . . . ?
C20 N3 C29 C30 43.3(6) . . . . ?
C28 N3 C29 C30 168.6(5) . . . . ?
N3 C29 C30 C31 -151.7(5) . . . . ?
N3 C29 C30 C17 -26.2(6) . . . . ?
C18 C17 C30 C31 -1.1(7) . . . . ?
C16 C17 C30 C31 -117.3(5) . . . . ?
C20 C17 C30 C31 128.5(5) . . . . ?
C18 C17 C30 C29 -127.0(5) . . . . ?
C16 C17 C30 C29 116.8(5) . . . . ?
C20 C17 C30 C29 2.6(5) . . . . ?
C29 C30 C31 C32 -136.5(6) . . . . ?
C17 C30 C31 C32 102.6(7) . . . . ?
C29 C30 C31 C36 44.5(8) . . . . ?
C17 C30 C31 C36 -76.3(7) . . . . ?
C36 C31 C32 C33 0.4(9) . . . . ?
C30 C31 C32 C33 -178.5(6) . . . . ?
C31 C32 C33 C34 -1.4(10) . . . . ?
C32 C33 C34 C35 1.5(10) . . . . ?
C32 C33 C34 Cl4 -178.6(5) . . . . ?
C33 C34 C35 C36 -0.7(10) . . . . ?
Cl4 C34 C35 C36 179.4(5) . . . . ?
C34 C35 C36 C31 -0.3(9) . . . . ?
C32 C31 C36 C35 0.4(9) . . . . ?
C30 C31 C36 C35 179.4(5) . . . . ?
